data_2000040
loop_
_publ_author_name
'Ehrlich, Grant M.'
'Warren, Christopher J.'
'Vennos, Deborah A.'
'Ho, Douglas M.'
'Haushalter, Robert C.'
'DiSalvo, Francis J.'

_publ_section_title
;
 Synthesis, Structure, and Characterization of N-Ligated W~6~S~8~L~6~
 Cluster Complexes
;
_journal_issue 17
_journal_name_full 'Inorganic Chemistry'
_journal_page_first 4454
_journal_page_last 4459
_journal_paper_doi 10.1021/ic00121a025
_journal_volume 34
_journal_year 1995
_chemical_formula_sum 'C30 H30 N6 S8 W6'
_space_group_IT_number 2
_symmetry_cell_setting triclinic
_symmetry_Int_Tables_number 2
_symmetry_space_group_name_Hall '-P 1'
_symmetry_space_group_name_H-M 'P -1'
_cell_angle_alpha 114.43(3)
_cell_angle_beta 90.52(3)
_cell_angle_gamma 109.07(3)
_cell_formula_units_Z 1
_cell_length_a 9.404(2)
_cell_length_b 10.725(5)
_cell_length_c 11.905(6)
_cell_volume 1018.604
_diffrn_ambient_temperature ?
_exptl_crystal_colour 'dark orange'
_exptl_crystal_density_diffrn 2.99
_refine_ls_R_factor_gt 0.0525
_refine_ls_wR_factor_gt 0.0525
_cod_database_code 2000040

loop_
_symmetry_equiv_pos_site_id
_symmetry_equiv_pos_as_xyz
1 x,y,z
2 -x,-y,-z

loop_
_atom_site_label
_atom_site_type_symbol
_atom_site_fract_x
_atom_site_fract_y
_atom_site_fract_z
W1 W 0.1894(1) 0.1556(1) 0.5458(1)
W2 W -0.0837(1) 0.1272(1) 0.6150(1)
W3 W -0.0578(1) 0.0472(1) 0.3750(1)
S1 S 0.1984(5) 0.0686(5) 0.3212(4)
S2 S 0.0454(5) 0.3060(4) 0.5354(4)
S3 S 0.1515(5) 0.2204(5) 0.7636(4)
S4 S 0.3018(5) -0.0181(5) 0.5523(4)
N1 N 0.4165(15) 0.3411(13) 0.5960(12)
N2 N -0.1917(14) 0.2730(14) 0.7520(11)
N3 N -0.1332(18) 0.1019(16) 0.2245(12)
C1 C 0.5395(19) 0.3167(19) 0.5519(17)
C2 C 0.6786(20) 0.4249(22) 0.5810(17)
C3 C 0.6947(22) 0.5656(22) 0.6538(20)
C4 C 0.5694(23) 0.5957(21) 0.7016(21)
C5 C 0.4342(20) 0.477(2) 0.6675(18)
C6 C -0.1111(24) 0.4124(22) 0.8314(15)
C7 C -0.1683(28) 0.5047(24) 0.9202(20)
C8 C -0.3226(28) 0.4491(27) 0.9239(18)
C9 C -0.4049(24) 0.3104(25) 0.8426(18)
C10 C -0.3389(17) 0.2203(18) 0.7586(14)
C11 C -0.1691(33) 0.2188(30) 0.2497(22)
C12 C -0.2173(34) 0.2521(33) 0.1606(25)
C13 C -0.2291(42) 0.165(4) 0.0401(30)
C14 C -0.1965(42) 0.0435(40) 0.0091(25)
C15 C -0.1537(39) 0.0113(31) 0.1054(22)
H1 H 0.53000 0.21780 0.49740
H2 H 0.76400 0.40270 0.54640
H3 H 0.79190 0.64380 0.67510
H4 H 0.57680 0.69400 0.75550
H5 H 0.34650 0.49710 0.69890
H6 H -0.00510 0.44920 0.82550
H7 H -0.10550 0.60460 0.97460
H8 H -0.36660 0.50990 0.98550
H9 H -0.51170 0.27220 0.84570
H10 H -0.40010 0.12100 0.70150
H11 H -0.15880 0.28450 0.33630
H12 H -0.23600 0.34190 0.18570
H13 H -0.26110 0.18790 -0.02340
H14 H -0.21380 -0.02560 -0.07730
H15 H -0.13500 -0.07830 0.08200
W2A* W 0.0837(1) -0.1272(1) 0.3850(1)
W3A* W 0.0578(1) -0.0472(1) 0.6250(1)
W1A* W -0.1894(1) -0.1556(1) 0.4542(1)
S1A* S -0.1984(5) -0.0686(5) 0.6788(4)
S4A* S -0.3018(5) 0.0181(5) 0.4477(4)
S3A* S -0.1515(5) -0.2204(5) 0.2364(4)
S2A* S -0.0454(5) -0.3060(4) 0.4646(4)
N2A* N 0.1917(14) -0.2730(14) 0.2480(11)
N3A* N 0.1332(18) -0.1019(16) 0.7755(12)
N1A* N -0.4165(15) -0.3411(13) 0.4040(12)
C6A* C 0.1111(24) -0.4124(22) 0.1686(15)
C10A* C 0.3389(17) -0.2203(18) 0.2414(14)
C11A* C 0.1691(33) -0.2188(30) 0.7503(22)
C15A* C 0.1537(39) -0.0113(31) 0.8946(22)
C1A* C -0.5395(19) -0.3167(19) 0.4481(17)
C5A* C -0.4342(20) -0.477(2) 0.3325(18)
C7A* C 0.1683(28) -0.5047(24) 0.0798(20)
H6A* H 0.00510 -0.44920 0.17450
C9A* C 0.4049(24) -0.3104(25) 0.1574(18)
H10A* H 0.40010 -0.12100 0.29850
C12A* C 0.2173(34) -0.2521(33) 0.8394(25)
H11A* H 0.15880 -0.28450 0.66370
C14A* C 0.1965(42) -0.0435(40) 0.9909(25)
H15A* H 0.13500 0.07830 0.91800
C2A* C -0.6786(20) -0.4249(22) 0.4190(17)
H1A* H -0.53000 -0.21780 0.50260
C4A* C -0.5694(23) -0.5957(21) 0.2984(21)
H5A* H -0.34650 -0.49710 0.30110
C8A* C 0.3226(28) -0.4491(27) 0.0761(18)
H7A* H 0.10550 -0.60460 0.02540
H9A* H 0.51170 -0.27220 0.15430
C13A* C 0.2291(42) -0.165(4) 0.9599(30)
H12A* H 0.23600 -0.34190 0.81430
H14A* H 0.21380 0.02560 1.07730
C3A* C -0.6947(22) -0.5656(22) 0.3462(20)
H2A* H -0.76400 -0.40270 0.45360
H4A* H -0.57680 -0.69400 0.24450
H8A* H 0.36660 -0.50990 0.01450
H13A* H 0.26110 -0.18790 1.02340
H3A* H -0.79190 -0.64380 0.32490

loop_
_atom_type_symbol
_atom_type_radius_bond
C 0.68
H 0.23
N 0.68
S 1.02
W 1.37
